data_7161052
loop_
_publ_author_name
'Ghosh, Arun K.'
'Bhattacharjee, Amlan'
'Jayashankar, Uttara'
'Bogan, Sydney N.'
'Mesecar, Andrew D.'

_publ_section_title
;
 Ugi multicomponent reactions of optically active aldehydes and chiral
 aminoindanols: diastereoselective synthesis of bisamides relevant to
 SARS-CoV-2 Mpro inhibitors.
;
_journal_issue 12
_journal_name_full 'Organic &amp; biomolecular chemistry'
_journal_page_first 2542
_journal_page_last 2558
_journal_paper_doi 10.1039/d5ob01897h
_journal_volume 24
_journal_year 2026
_chemical_absolute_configuration syn
_chemical_formula_moiety 'C24 H32 N4 O5, C4 H8 O'
_chemical_formula_sum 'C28 H40 N4 O6'
_chemical_formula_weight 528.64
_chemical_name_systematic
N-((R)-2-(tert-butylamino)-1-((S)-2,2-dimethyl-1,3-dioxolan-4-yl)-2-oxoethyl)-N-((1S,2R)-2-hydroxy-2,3-dihydro-1H-inden-1-yl)-1H-imidazole-4-carboxamide
_space_group_crystal_system orthorhombic
_space_group_IT_number 19
_space_group_name_Hall 'P 2ac 2ab'
_space_group_name_H-M_alt 'P 21 21 21'
_atom_sites_solution_hydrogens geom
_atom_sites_solution_primary dual
_atom_sites_solution_secondary difmap
_audit_creation_method SHELXL-2019/3
_audit_update_record
;
2025-07-18 deposited with the CCDC.	2026-02-19 downloaded from the CCDC.
;
_cell_angle_alpha 90
_cell_angle_beta 90
_cell_angle_gamma 90
_cell_formula_units_Z 4
_cell_length_a 9.5836(6)
_cell_length_b 11.8565(8)
_cell_length_c 24.7268(18)
_cell_measurement_reflns_used 9882
_cell_measurement_temperature 150(2)
_cell_measurement_theta_max 77.3776
_cell_measurement_theta_min 3.5750
_cell_volume 2809.7(3)
_computing_cell_refinement 'SAINT V8.40B (Bruker, 2019)'
_computing_data_collection 'Apex3 v2019.11-0 (Bruker, 2019)'
_computing_data_reduction 'SAINT V8.40B (Bruker, 2019)'
_computing_structure_refinement
;
SHELXL-2019/2 (Sheldrick, 2019)
SHELXLE Rev1183 (H\"ubschle et al., 2011)
;
_computing_structure_solution 'SHELXT 2014/5 (Sheldrick, 2014)'
_diffrn_ambient_temperature 150(2)
_diffrn_detector_area_resol_mean 7.4074
_diffrn_measured_fraction_theta_full 0.999
_diffrn_measured_fraction_theta_max 0.994
_diffrn_measurement_device_type
;
Bruker AXS D8 Quest diffractometer with PhotonIII_C14 charge-integrating and 
photon counting pixel array detector
;
_diffrn_measurement_method 'omega and phi scans'
_diffrn_radiation_monochromator 'laterally graded multilayer (Goebel) mirror'
_diffrn_radiation_type CuK\a
_diffrn_radiation_wavelength 1.54178
_diffrn_reflns_av_R_equivalents 0.0589
_diffrn_reflns_av_unetI/netI 0.0382
_diffrn_reflns_Laue_measured_fraction_full 0.999
_diffrn_reflns_Laue_measured_fraction_max 0.994
_diffrn_reflns_limit_h_max 12
_diffrn_reflns_limit_h_min -7
_diffrn_reflns_limit_k_max 14
_diffrn_reflns_limit_k_min -15
_diffrn_reflns_limit_l_max 30
_diffrn_reflns_limit_l_min -31
_diffrn_reflns_number 38467
_diffrn_reflns_point_group_measured_fraction_full 0.999
_diffrn_reflns_point_group_measured_fraction_max 0.992
_diffrn_reflns_theta_full 67.679
_diffrn_reflns_theta_max 78.087
_diffrn_reflns_theta_min 3.575
_diffrn_source 'I-mu-S microsource X-ray tube'
_diffrn_source_current '1.0 mA'
_diffrn_source_voltage '50 kV'
_exptl_absorpt_coefficient_mu 0.720
_exptl_absorpt_correction_T_max 0.7541
_exptl_absorpt_correction_T_min 0.4994
_exptl_absorpt_correction_type multi-scan
_exptl_absorpt_process_details
;
 SADABS 2016/2: Krause, L., Herbst-Irmer, R., Sheldrick G.M. & Stalke D.,
 J. Appl. Cryst. 48 (2015) 3-10
;
_exptl_crystal_colour colourless
_exptl_crystal_density_diffrn 1.250
_exptl_crystal_description needle
_exptl_crystal_F_000 1136
_exptl_crystal_size_max 0.633
_exptl_crystal_size_mid 0.098
_exptl_crystal_size_min 0.041
_refine_diff_density_max 0.181
_refine_diff_density_min -0.203
_refine_diff_density_rms 0.040
_refine_ls_abs_structure_details
;
 Flack x determined using 2426 quotients [(I+)-(I-)]/[(I+)+(I-)]
 (Parsons, Flack and Wagner, Acta Cryst. B69 (2013) 249-259).
;
_refine_ls_abs_structure_Flack 0.09(4)
_refine_ls_extinction_method none
_refine_ls_goodness_of_fit_ref 1.052
_refine_ls_hydrogen_treatment mixed
_refine_ls_matrix_type full
_refine_ls_number_parameters 396
_refine_ls_number_reflns 5964
_refine_ls_number_restraints 160
_refine_ls_restrained_S_all 1.060
_refine_ls_R_factor_all 0.0330
_refine_ls_R_factor_gt 0.0314
_refine_ls_shift/su_max 0.008
_refine_ls_shift/su_mean 0.000
_refine_ls_structure_factor_coef Fsqd
_refine_ls_weighting_details 'w=1/[\s^2^(Fo^2^)+(0.0482P)^2^+0.2596P] where P=(Fo^2^+2Fc^2^)/3'
_refine_ls_weighting_scheme calc
_refine_ls_wR_factor_gt 0.0818
_refine_ls_wR_factor_ref 0.0827
_reflns_Friedel_coverage 0.767
_reflns_Friedel_fraction_full 0.999
_reflns_Friedel_fraction_max 0.990
_reflns_number_gt 5714
_reflns_number_total 5964
_reflns_threshold_expression 'I > 2\s(I)'
_cod_data_source_file d5ob01897h2.cif
_cod_data_source_block AB_01_187_A_0m
_cod_depositor_comments 'Adding full bibliography for 7161052--7161055.cif.'
_cod_database_code 7161052
_shelx_shelxl_version_number 2019/3
_shelx_space_group_comment
;
The symmetry employed for this shelxl refinement is uniquely defined
by the following loop, which should always be used as a source of
symmetry information in preference to the above space-group names.
They are only intended as comments.
;
_shelx_estimated_absorpt_t_min 0.658
_shelx_estimated_absorpt_t_max 0.971

loop_
_space_group_symop_operation_xyz
'x, y, z'
'-x+1/2, -y, z+1/2'
'-x, y+1/2, -z+1/2'
'x+1/2, -y+1/2, -z'

loop_
_atom_site_label
_atom_site_type_symbol
_atom_site_fract_x
_atom_site_fract_y
_atom_site_fract_z
_atom_site_U_iso_or_equiv
_atom_site_adp_type
_atom_site_occupancy
_atom_site_site_symmetry_order
_atom_site_calc_flag
_atom_site_refinement_flags_posn
_atom_site_refinement_flags_adp
_atom_site_refinement_flags_occupancy
_atom_site_disorder_assembly
_atom_site_disorder_group
O6A O 0.2038(8) 1.0547(7) 0.7687(4) 0.0584(18) Uani 0.666(16) 1 d D U P A 1
C25A C 0.0963(9) 0.9878(6) 0.7917(4) 0.0629(18) Uani 0.666(16) 1 d D U P A 1
H25A H 0.135913 0.935597 0.818961 0.075 Uiso 0.666(16) 1 calc R U P A 1
H25B H 0.050029 0.942485 0.763270 0.075 Uiso 0.666(16) 1 calc R U P A 1
C26A C -0.0078(8) 1.0663(7) 0.8181(3) 0.0533(16) Uani 0.666(16) 1 d D U P A 1
H26A H -0.010458 1.054876 0.857730 0.064 Uiso 0.666(16) 1 calc R U P A 1
H26B H -0.102607 1.054669 0.803182 0.064 Uiso 0.666(16) 1 calc R U P A 1
C27A C 0.0471(5) 1.1835(4) 0.8040(3) 0.0483(13) Uani 0.666(16) 1 d D U P A 1
H27A H 0.003000 1.213077 0.770740 0.058 Uiso 0.666(16) 1 calc R U P A 1
H27B H 0.031540 1.237332 0.834032 0.058 Uiso 0.666(16) 1 calc R U P A 1
C28A C 0.2000(7) 1.1609(6) 0.7957(4) 0.0465(14) Uani 0.666(16) 1 d D U P A 1
H28A H 0.243068 1.220447 0.773158 0.056 Uiso 0.666(16) 1 calc R U P A 1
H28B H 0.249673 1.157025 0.830730 0.056 Uiso 0.666(16) 1 calc R U P A 1
O6B O 0.1827(16) 1.0626(15) 0.7571(6) 0.053(3) Uani 0.334(16) 1 d D U P A 2
C25B C 0.0704(14) 0.9926(12) 0.7725(7) 0.054(3) Uani 0.334(16) 1 d D U P A 2
H25C H 0.104552 0.926910 0.793358 0.065 Uiso 0.334(16) 1 calc R U P A 2
H25D H 0.019879 0.964830 0.740180 0.065 Uiso 0.334(16) 1 calc R U P A 2
C26B C -0.0244(16) 1.0658(15) 0.8072(9) 0.061(3) Uani 0.334(16) 1 d D U P A 2
H26C H -0.105854 1.092124 0.786004 0.073 Uiso 0.334(16) 1 calc R U P A 2
H26D H -0.058302 1.023200 0.838981 0.073 Uiso 0.334(16) 1 calc R U P A 2
C27B C 0.0649(14) 1.1645(13) 0.8246(8) 0.065(3) Uani 0.334(16) 1 d D U P A 2
H27C H 0.028317 1.236351 0.809966 0.078 Uiso 0.334(16) 1 calc R U P A 2
H27D H 0.069703 1.169837 0.864547 0.078 Uiso 0.334(16) 1 calc R U P A 2
C28B C 0.2054(14) 1.1372(16) 0.8010(9) 0.058(3) Uani 0.334(16) 1 d D U P A 2
H28C H 0.251875 1.206877 0.788256 0.069 Uiso 0.334(16) 1 calc R U P A 2
H28D H 0.265527 1.101053 0.828539 0.069 Uiso 0.334(16) 1 calc R U P A 2
O1 O 0.42354(13) 0.80600(11) 0.52705(6) 0.0296(3) Uani 1 1 d . . . . .
H1A H 0.493(3) 0.783(2) 0.5438(9) 0.044 Uiso 1 1 calc R U . . .
O2 O 0.60865(10) 0.67462(10) 0.57565(5) 0.0212(2) Uani 1 1 d . . . . .
O3 O 0.13795(11) 0.41500(11) 0.54465(6) 0.0279(3) Uani 1 1 d . . . . .
O4 O 0.24824(11) 0.45490(10) 0.42999(5) 0.0241(3) Uani 1 1 d . . . . .
O5 O 0.40627(11) 0.56196(12) 0.38637(5) 0.0264(3) Uani 1 1 d . . . . .
N1 N 0.41976(12) 0.56799(11) 0.55274(6) 0.0166(3) Uani 1 1 d . . . . .
N2 N 0.62521(12) 0.37473(12) 0.56099(6) 0.0205(3) Uani 1 1 d . . . . .
N3 N 0.85199(12) 0.39370(12) 0.54853(6) 0.0234(3) Uani 1 1 d . . . . .
H3 H 0.940410 0.375264 0.544779 0.028 Uiso 1 1 calc R U . . .
N4 N 0.33211(12) 0.31997(12) 0.57203(6) 0.0209(3) Uani 1 1 d . . . . .
H4 H 0.422927 0.315864 0.567159 0.025 Uiso 1 1 calc R U . . .
C1 C 0.32156(14) 0.64676(13) 0.57884(7) 0.0193(3) Uani 1 1 d . . . . .
H1 H 0.228227 0.609053 0.579101 0.023 Uiso 1 1 calc R U . . .
C2 C 0.30080(16) 0.76517(14) 0.55224(7) 0.0241(3) Uani 1 1 d . . . . .
H2 H 0.223516 0.761366 0.525132 0.029 Uiso 1 1 calc R U . . .
C3 C 0.25623(19) 0.84031(17) 0.60015(9) 0.0331(4) Uani 1 1 d . . . . .
H3A H 0.293027 0.917826 0.595888 0.040 Uiso 1 1 calc R U . . .
H3B H 0.153287 0.843810 0.603048 0.040 Uiso 1 1 calc R U . . .
C4 C 0.31839(15) 0.78416(16) 0.64893(8) 0.0252(4) Uani 1 1 d . . . . .
C5 C 0.33719(19) 0.82728(18) 0.70076(9) 0.0333(4) Uani 1 1 d . . . . .
H5 H 0.310249 0.902378 0.709148 0.040 Uiso 1 1 calc R U . . .
C6 C 0.3960(2) 0.7585(2) 0.73986(9) 0.0405(5) Uani 1 1 d . . . . .
H6 H 0.409753 0.786939 0.775378 0.049 Uiso 1 1 calc R U . . .
C7 C 0.4351(2) 0.6483(2) 0.72788(9) 0.0387(5) Uani 1 1 d . . . . .
H7 H 0.475705 0.602435 0.755184 0.046 Uiso 1 1 calc R U . . .
C8 C 0.41536(18) 0.60476(16) 0.67624(8) 0.0284(4) Uani 1 1 d . . . . .
H8 H 0.441130 0.529322 0.668004 0.034 Uiso 1 1 calc R U . . .
C9 C 0.35725(14) 0.67380(15) 0.63707(7) 0.0214(3) Uani 1 1 d . . . . .
C10 C 0.56031(14) 0.58311(13) 0.56061(6) 0.0169(3) Uani 1 1 d . . . . .
C11 C 0.65743(14) 0.48727(13) 0.55406(7) 0.0178(3) Uani 1 1 d . . . . .
C12 C 0.79862(14) 0.50001(14) 0.54636(7) 0.0216(3) Uani 1 1 d . . . . .
H12 H 0.848286 0.568350 0.540726 0.026 Uiso 1 1 calc R U . . .
C13 C 0.74521(15) 0.32133(14) 0.55747(8) 0.0228(3) Uani 1 1 d . . . . .
H13 H 0.755616 0.241947 0.560782 0.027 Uiso 1 1 calc R U . . .
C14 C 0.26525(14) 0.40096(13) 0.54561(7) 0.0182(3) Uani 1 1 d . . . . .
C15 C 0.36263(13) 0.48357(12) 0.51507(6) 0.0161(3) Uani 1 1 d . . . . .
H15 H 0.442229 0.439322 0.499792 0.019 Uiso 1 1 calc R U . . .
C16 C 0.28567(14) 0.54100(13) 0.46796(7) 0.0188(3) Uani 1 1 d . . . . .
H16 H 0.200619 0.581137 0.481319 0.023 Uiso 1 1 calc R U . . .
C17 C 0.37911(16) 0.62173(15) 0.43534(7) 0.0236(3) Uani 1 1 d . . . . .
H17A H 0.330281 0.693684 0.427953 0.028 Uiso 1 1 calc R U . . .
H17B H 0.466862 0.637915 0.454984 0.028 Uiso 1 1 calc R U . . .
C18 C 0.28622(16) 0.49486(15) 0.37710(7) 0.0241(3) Uani 1 1 d . . . . .
C19 C 0.16812(18) 0.56425(17) 0.35267(9) 0.0315(4) Uani 1 1 d . . . . .
H19A H 0.195419 0.590416 0.316600 0.047 Uiso 1 1 calc R U . . .
H19B H 0.148895 0.629430 0.375876 0.047 Uiso 1 1 calc R U . . .
H19C H 0.084096 0.517507 0.349840 0.047 Uiso 1 1 calc R U . . .
C20 C 0.3257(2) 0.39522(19) 0.34245(9) 0.0375(4) Uani 1 1 d . . . . .
H20A H 0.355498 0.421785 0.306732 0.056 Uiso 1 1 calc R U . . .
H20B H 0.244997 0.345188 0.338443 0.056 Uiso 1 1 calc R U . . .
H20C H 0.402404 0.353916 0.359640 0.056 Uiso 1 1 calc R U . . .
C21 C 0.26903(16) 0.23571(14) 0.60894(7) 0.0238(3) Uani 1 1 d . . . . .
C22 C 0.16756(17) 0.15944(15) 0.57854(8) 0.0273(4) Uani 1 1 d . . . . .
H22A H 0.090459 0.204784 0.564224 0.041 Uiso 1 1 calc R U . . .
H22B H 0.130638 0.102167 0.603277 0.041 Uiso 1 1 calc R U . . .
H22C H 0.216419 0.122378 0.548601 0.041 Uiso 1 1 calc R U . . .
C23 C 0.1947(3) 0.2950(2) 0.65546(10) 0.0453(5) Uani 1 1 d . . . . .
H23A H 0.120530 0.343335 0.641019 0.068 Uiso 1 1 calc R U . . .
H23B H 0.261780 0.341297 0.675525 0.068 Uiso 1 1 calc R U . . .
H23C H 0.153944 0.238616 0.679745 0.068 Uiso 1 1 calc R U . . .
C24 C 0.3901(2) 0.1646(2) 0.62967(11) 0.0440(6) Uani 1 1 d . . . . .
H24A H 0.436029 0.127206 0.599144 0.066 Uiso 1 1 calc R U . . .
H24B H 0.354870 0.107648 0.654923 0.066 Uiso 1 1 calc R U . . .
H24C H 0.457357 0.213311 0.648294 0.066 Uiso 1 1 calc R U . . .

loop_
_atom_site_aniso_label
_atom_site_aniso_U_11
_atom_site_aniso_U_22
_atom_site_aniso_U_33
_atom_site_aniso_U_23
_atom_site_aniso_U_13
_atom_site_aniso_U_12
O6A 0.043(2) 0.055(3) 0.076(4) -0.023(3) 0.024(3) -0.0062(18)
C25A 0.055(3) 0.052(2) 0.082(4) -0.012(3) 0.022(3) -0.010(2)
C26A 0.041(3) 0.068(3) 0.051(3) -0.001(2) 0.009(2) 0.003(2)
C27A 0.042(2) 0.052(2) 0.051(3) -0.011(2) -0.0032(19) 0.0089(16)
C28A 0.045(2) 0.046(3) 0.048(2) -0.006(2) -0.0055(19) -0.0046(19)
O6B 0.052(5) 0.049(4) 0.057(4) -0.007(3) 0.013(3) -0.006(3)
C25B 0.034(4) 0.052(4) 0.075(6) -0.027(4) 0.007(4) -0.007(3)
C26B 0.038(4) 0.074(5) 0.071(6) -0.023(5) 0.011(4) -0.008(4)
C27B 0.060(4) 0.067(5) 0.068(5) -0.023(5) -0.010(4) 0.000(4)
C28B 0.043(4) 0.066(6) 0.064(5) -0.017(5) 0.000(4) -0.015(4)
O1 0.0269(6) 0.0245(6) 0.0373(7) 0.0085(5) -0.0019(5) 0.0026(5)
O2 0.0110(4) 0.0195(5) 0.0329(6) -0.0021(5) -0.0008(4) -0.0024(4)
O3 0.0073(4) 0.0276(6) 0.0488(8) 0.0086(6) 0.0018(4) -0.0004(4)
O4 0.0239(5) 0.0225(5) 0.0261(6) 0.0001(5) -0.0048(4) -0.0052(4)
O5 0.0180(5) 0.0336(7) 0.0276(6) -0.0013(5) 0.0007(4) -0.0032(4)
N1 0.0074(5) 0.0174(6) 0.0248(6) -0.0012(5) -0.0004(4) 0.0002(4)
N2 0.0093(5) 0.0195(6) 0.0327(7) 0.0033(6) 0.0006(5) -0.0001(4)
N3 0.0065(5) 0.0260(7) 0.0377(8) 0.0030(6) 0.0008(5) 0.0019(5)
N4 0.0088(5) 0.0227(7) 0.0312(7) 0.0051(6) -0.0006(5) -0.0033(4)
C1 0.0092(5) 0.0210(7) 0.0278(8) -0.0017(6) -0.0002(5) 0.0024(5)
C2 0.0183(7) 0.0224(8) 0.0317(9) -0.0012(7) -0.0054(6) 0.0062(5)
C3 0.0282(8) 0.0283(9) 0.0427(11) -0.0069(8) -0.0044(7) 0.0135(7)
C4 0.0150(6) 0.0283(9) 0.0323(9) -0.0053(7) 0.0039(6) 0.0005(6)
C5 0.0281(8) 0.0361(10) 0.0357(10) -0.0106(8) 0.0101(7) -0.0032(7)
C6 0.0419(10) 0.0544(14) 0.0252(9) -0.0060(9) 0.0071(8) -0.0094(9)
C7 0.0387(10) 0.0503(13) 0.0272(10) 0.0071(9) 0.0020(7) -0.0025(9)
C8 0.0256(8) 0.0315(9) 0.0282(9) 0.0039(7) 0.0043(6) -0.0003(7)
C9 0.0111(6) 0.0266(8) 0.0266(8) -0.0014(6) 0.0047(5) -0.0009(5)
C10 0.0087(6) 0.0192(7) 0.0228(7) 0.0019(6) -0.0001(5) -0.0006(5)
C11 0.0089(6) 0.0190(7) 0.0255(7) 0.0015(6) 0.0002(5) -0.0003(5)
C12 0.0104(6) 0.0218(7) 0.0325(8) 0.0019(7) 0.0000(5) -0.0013(5)
C13 0.0118(6) 0.0210(7) 0.0357(9) 0.0035(7) 0.0007(6) 0.0013(5)
C14 0.0099(6) 0.0181(7) 0.0266(8) -0.0009(6) 0.0004(5) -0.0023(5)
C15 0.0075(5) 0.0164(7) 0.0244(7) 0.0003(6) -0.0007(5) -0.0003(5)
C16 0.0124(6) 0.0181(7) 0.0259(8) 0.0016(6) -0.0024(5) -0.0015(5)
C17 0.0214(7) 0.0238(8) 0.0256(8) 0.0023(7) -0.0003(6) -0.0049(6)
C18 0.0200(7) 0.0261(8) 0.0261(8) 0.0007(7) -0.0043(6) 0.0000(6)
C19 0.0266(8) 0.0308(9) 0.0371(10) 0.0060(8) -0.0117(7) 0.0001(7)
C20 0.0396(10) 0.0371(11) 0.0358(10) -0.0099(9) -0.0057(8) 0.0051(8)
C21 0.0178(7) 0.0234(8) 0.0303(9) 0.0066(7) -0.0004(6) -0.0054(6)
C22 0.0191(7) 0.0248(8) 0.0379(10) 0.0042(7) -0.0010(6) -0.0054(6)
C23 0.0639(14) 0.0378(11) 0.0342(11) -0.0035(9) 0.0177(10) -0.0144(10)
C24 0.0271(8) 0.0447(12) 0.0603(14) 0.0293(11) -0.0157(9) -0.0092(8)

loop_
_atom_type_symbol
_atom_type_description
_atom_type_scat_dispersion_real
_atom_type_scat_dispersion_imag
_atom_type_scat_source
C C 0.0181 0.0091 'International Tables Vol C Tables 4.2.6.8 and 6.1.1.4'
H H 0.0000 0.0000 'International Tables Vol C Tables 4.2.6.8 and 6.1.1.4'
N N 0.0311 0.0180 'International Tables Vol C Tables 4.2.6.8 and 6.1.1.4'
O O 0.0492 0.0322 'International Tables Vol C Tables 4.2.6.8 and 6.1.1.4'

loop_
_geom_angle_atom_site_label_1
_geom_angle_atom_site_label_2
_geom_angle_atom_site_label_3
_geom_angle
_geom_angle_site_symmetry_1
_geom_angle_site_symmetry_3
_geom_angle_publ_flag
C25A O6A C28A 106.7(5) . . ?
O6A C25A C26A 107.9(5) . . ?
O6A C25A H25A 110.1 . . ?
C26A C25A H25A 110.1 . . ?
O6A C25A H25B 110.1 . . ?
C26A C25A H25B 110.1 . . ?
H25A C25A H25B 108.4 . . ?
C25A C26A C27A 103.6(4) . . ?
C25A C26A H26A 111.0 . . ?
C27A C26A H26A 111.0 . . ?
C25A C26A H26B 111.0 . . ?
C27A C26A H26B 111.0 . . ?
H26A C26A H26B 109.0 . . ?
C28A C27A C26A 101.8(4) . . ?
C28A C27A H27A 111.4 . . ?
C26A C27A H27A 111.4 . . ?
C28A C27A H27B 111.4 . . ?
C26A C27A H27B 111.4 . . ?
H27A C27A H27B 109.3 . . ?
O6A C28A C27A 104.3(5) . . ?
O6A C28A H28A 110.9 . . ?
C27A C28A H28A 110.9 . . ?
O6A C28A H28B 110.9 . . ?
C27A C28A H28B 110.9 . . ?
H28A C28A H28B 108.9 . . ?
C25B O6B C28B 106.2(9) . . ?
O6B C25B C26B 105.7(8) . . ?
O6B C25B H25C 110.6 . . ?
C26B C25B H25C 110.6 . . ?
O6B C25B H25D 110.6 . . ?
C26B C25B H25D 110.6 . . ?
H25C C25B H25D 108.7 . . ?
C27B C26B C25B 105.3(8) . . ?
C27B C26B H26C 110.7 . . ?
C25B C26B H26C 110.7 . . ?
C27B C26B H26D 110.7 . . ?
C25B C26B H26D 110.7 . . ?
H26C C26B H26D 108.8 . . ?
C28B C27B C26B 103.2(8) . . ?
C28B C27B H27C 111.1 . . ?
C26B C27B H27C 111.1 . . ?
C28B C27B H27D 111.1 . . ?
C26B C27B H27D 111.1 . . ?
H27C C27B H27D 109.1 . . ?
O6B C28B C27B 107.2(10) . . ?
O6B C28B H28C 110.3 . . ?
C27B C28B H28C 110.3 . . ?
O6B C28B H28D 110.3 . . ?
C27B C28B H28D 110.3 . . ?
H28C C28B H28D 108.5 . . ?
C2 O1 H1A 109.5 . . ?
C16 O4 C18 107.33(12) . . ?
C18 O5 C17 105.54(12) . . ?
C10 N1 C15 122.91(12) . . ?
C10 N1 C1 118.78(13) . . ?
C15 N1 C1 118.03(11) . . ?
C13 N2 C11 105.16(12) . . ?
C13 N3 C12 108.02(12) . . ?
C13 N3 H3 126.0 . . ?
C12 N3 H3 126.0 . . ?
C14 N4 C21 126.46(12) . . ?
C14 N4 H4 116.8 . . ?
C21 N4 H4 116.8 . . ?
N1 C1 C9 113.96(12) . . ?
N1 C1 C2 117.77(13) . . ?
C9 C1 C2 103.81(13) . . ?
N1 C1 H1 106.9 . . ?
C9 C1 H1 106.9 . . ?
C2 C1 H1 106.9 . . ?
O1 C2 C3 111.74(15) . . ?
O1 C2 C1 112.73(12) . . ?
C3 C2 C1 103.35(14) . . ?
O1 C2 H2 109.6 . . ?
C3 C2 H2 109.6 . . ?
C1 C2 H2 109.6 . . ?
C4 C3 C2 104.54(14) . . ?
C4 C3 H3A 110.8 . . ?
C2 C3 H3A 110.8 . . ?
C4 C3 H3B 110.8 . . ?
C2 C3 H3B 110.8 . . ?
H3A C3 H3B 108.9 . . ?
C5 C4 C9 120.32(18) . . ?
C5 C4 C3 128.94(18) . . ?
C9 C4 C3 110.72(16) . . ?
C6 C5 C4 118.64(19) . . ?
C6 C5 H5 120.7 . . ?
C4 C5 H5 120.7 . . ?
C5 C6 C7 120.9(2) . . ?
C5 C6 H6 119.5 . . ?
C7 C6 H6 119.5 . . ?
C8 C7 C6 120.5(2) . . ?
C8 C7 H7 119.8 . . ?
C6 C7 H7 119.8 . . ?
C9 C8 C7 118.54(18) . . ?
C9 C8 H8 120.7 . . ?
C7 C8 H8 120.7 . . ?
C8 C9 C4 121.06(17) . . ?
C8 C9 C1 129.10(16) . . ?
C4 C9 C1 109.81(15) . . ?
O2 C10 N1 121.65(13) . . ?
O2 C10 C11 118.13(12) . . ?
N1 C10 C11 120.14(14) . . ?
C12 C11 N2 110.10(13) . . ?
C12 C11 C10 123.41(14) . . ?
N2 C11 C10 126.07(13) . . ?
N3 C12 C11 105.22(13) . . ?
N3 C12 H12 127.4 . . ?
C11 C12 H12 127.4 . . ?
N2 C13 N3 111.50(14) . . ?
N2 C13 H13 124.2 . . ?
N3 C13 H13 124.2 . . ?
O3 C14 N4 125.86(15) . . ?
O3 C14 C15 120.12(14) . . ?
N4 C14 C15 114.00(12) . . ?
N1 C15 C16 110.88(12) . . ?
N1 C15 C14 110.21(12) . . ?
C16 C15 C14 111.11(11) . . ?
N1 C15 H15 108.2 . . ?
C16 C15 H15 108.2 . . ?
C14 C15 H15 108.2 . . ?
O4 C16 C15 107.52(12) . . ?
O4 C16 C17 104.21(13) . . ?
C15 C16 C17 113.17(12) . . ?
O4 C16 H16 110.6 . . ?
C15 C16 H16 110.6 . . ?
C17 C16 H16 110.6 . . ?
O5 C17 C16 104.01(13) . . ?
O5 C17 H17A 111.0 . . ?
C16 C17 H17A 111.0 . . ?
O5 C17 H17B 111.0 . . ?
C16 C17 H17B 111.0 . . ?
H17A C17 H17B 109.0 . . ?
O5 C18 O4 104.08(12) . . ?
O5 C18 C20 109.14(14) . . ?
O4 C18 C20 108.80(15) . . ?
O5 C18 C19 111.34(14) . . ?
O4 C18 C19 110.51(14) . . ?
C20 C18 C19 112.60(16) . . ?
C18 C19 H19A 109.5 . . ?
C18 C19 H19B 109.5 . . ?
H19A C19 H19B 109.5 . . ?
C18 C19 H19C 109.5 . . ?
H19A C19 H19C 109.5 . . ?
H19B C19 H19C 109.5 . . ?
C18 C20 H20A 109.5 . . ?
C18 C20 H20B 109.5 . . ?
H20A C20 H20B 109.5 . . ?
C18 C20 H20C 109.5 . . ?
H20A C20 H20C 109.5 . . ?
H20B C20 H20C 109.5 . . ?
N4 C21 C24 105.63(13) . . ?
N4 C21 C23 110.13(15) . . ?
C24 C21 C23 110.9(2) . . ?
N4 C21 C22 110.86(14) . . ?
C24 C21 C22 108.87(16) . . ?
C23 C21 C22 110.31(15) . . ?
C21 C22 H22A 109.5 . . ?
C21 C22 H22B 109.5 . . ?
H22A C22 H22B 109.5 . . ?
C21 C22 H22C 109.5 . . ?
H22A C22 H22C 109.5 . . ?
H22B C22 H22C 109.5 . . ?
C21 C23 H23A 109.5 . . ?
C21 C23 H23B 109.5 . . ?
H23A C23 H23B 109.5 . . ?
C21 C23 H23C 109.5 . . ?
H23A C23 H23C 109.5 . . ?
H23B C23 H23C 109.5 . . ?
C21 C24 H24A 109.5 . . ?
C21 C24 H24B 109.5 . . ?
H24A C24 H24B 109.5 . . ?
C21 C24 H24C 109.5 . . ?
H24A C24 H24C 109.5 . . ?
H24B C24 H24C 109.5 . . ?

loop_
_geom_bond_atom_site_label_1
_geom_bond_atom_site_label_2
_geom_bond_distance
_geom_bond_site_symmetry_2
_geom_bond_publ_flag
O6A C25A 1.419(6) . ?
O6A C28A 1.424(6) . ?
C25A C26A 1.513(6) . ?
C25A H25A 0.9900 . ?
C25A H25B 0.9900 . ?
C26A C27A 1.525(7) . ?
C26A H26A 0.9900 . ?
C26A H26B 0.9900 . ?
C27A C28A 1.503(6) . ?
C27A H27A 0.9900 . ?
C27A H27B 0.9900 . ?
C28A H28A 0.9900 . ?
C28A H28B 0.9900 . ?
O6B C25B 1.411(10) . ?
O6B C28B 1.416(11) . ?
C25B C26B 1.522(10) . ?
C25B H25C 0.9900 . ?
C25B H25D 0.9900 . ?
C26B C27B 1.513(11) . ?
C26B H26C 0.9900 . ?
C26B H26D 0.9900 . ?
C27B C28B 1.503(10) . ?
C27B H27C 0.9900 . ?
C27B H27D 0.9900 . ?
C28B H28C 0.9900 . ?
C28B H28D 0.9900 . ?
O1 C2 1.416(2) . ?
O1 H1A 0.83(3) . ?
O2 C10 1.237(2) . ?
O3 C14 1.2315(18) . ?
O4 C16 1.433(2) . ?
O4 C18 1.438(2) . ?
O5 C18 1.4174(19) . ?
O5 C17 1.427(2) . ?
N1 C10 1.3727(17) . ?
N1 C15 1.4727(19) . ?
N1 C1 1.4746(18) . ?
N2 C13 1.3157(19) . ?
N2 C11 1.380(2) . ?
N3 C13 1.354(2) . ?
N3 C12 1.361(2) . ?
N3 H3 0.8800 . ?
N4 C14 1.326(2) . ?
N4 C21 1.482(2) . ?
N4 H4 0.8800 . ?
C1 C9 1.514(2) . ?
C1 C2 1.563(2) . ?
C1 H1 1.0000 . ?
C2 C3 1.542(3) . ?
C2 H2 1.0000 . ?
C3 C4 1.501(3) . ?
C3 H3A 0.9900 . ?
C3 H3B 0.9900 . ?
C4 C5 1.391(3) . ?
C4 C9 1.392(2) . ?
C5 C6 1.385(3) . ?
C5 H5 0.9500 . ?
C6 C7 1.391(3) . ?
C6 H6 0.9500 . ?
C7 C8 1.390(3) . ?
C7 H7 0.9500 . ?
C8 C9 1.385(3) . ?
C8 H8 0.9500 . ?
C10 C11 1.478(2) . ?
C11 C12 1.3747(18) . ?
C12 H12 0.9500 . ?
C13 H13 0.9500 . ?
C14 C15 1.549(2) . ?
C15 C16 1.538(2) . ?
C15 H15 1.0000 . ?
C16 C17 1.539(2) . ?
C16 H16 1.0000 . ?
C17 H17A 0.9900 . ?
C17 H17B 0.9900 . ?
C18 C20 1.508(3) . ?
C18 C19 1.524(2) . ?
C19 H19A 0.9800 . ?
C19 H19B 0.9800 . ?
C19 H19C 0.9800 . ?
C20 H20A 0.9800 . ?
C20 H20B 0.9800 . ?
C20 H20C 0.9800 . ?
C21 C24 1.523(2) . ?
C21 C23 1.525(3) . ?
C21 C22 1.526(2) . ?
C22 H22A 0.9800 . ?
C22 H22B 0.9800 . ?
C22 H22C 0.9800 . ?
C23 H23A 0.9800 . ?
C23 H23B 0.9800 . ?
C23 H23C 0.9800 . ?
C24 H24A 0.9800 . ?
C24 H24B 0.9800 . ?
C24 H24C 0.9800 . ?

loop_
_geom_hbond_atom_site_label_D
_geom_hbond_atom_site_label_H
_geom_hbond_atom_site_label_A
_geom_hbond_distance_DH
_geom_hbond_distance_HA
_geom_hbond_distance_DA
_geom_hbond_angle_DHA
_geom_hbond_site_symmetry_A
_geom_hbond_publ_flag
O1 H1A O2 0.83 1.88 2.6491(17) 155.4 . yes
N3 H3 O3 0.88 1.95 2.7538(16) 151.0 1_655 yes
N4 H4 N2 0.88 2.07 2.8959(17) 156.8 . yes

loop_
_geom_torsion_atom_site_label_1
_geom_torsion_atom_site_label_2
_geom_torsion_atom_site_label_3
_geom_torsion_atom_site_label_4
_geom_torsion
_geom_torsion_site_symmetry_1
_geom_torsion_site_symmetry_2
_geom_torsion_site_symmetry_3
_geom_torsion_site_symmetry_4
_geom_torsion_publ_flag
C28A O6A C25A C26A 21.0(9) . . . . ?
O6A C25A C26A C27A 3.8(8) . . . . ?
C25A C26A C27A C28A -25.3(7) . . . . ?
C25A O6A C28A C27A -37.8(8) . . . . ?
C26A C27A C28A O6A 38.7(8) . . . . ?
C28B O6B C25B C26B 33.4(19) . . . . ?
O6B C25B C26B C27B -18(2) . . . . ?
C25B C26B C27B C28B -3(2) . . . . ?
C25B O6B C28B C27B -36(2) . . . . ?
C26B C27B C28B O6B 23(2) . . . . ?
C10 N1 C1 C9 -43.6(2) . . . . ?
C15 N1 C1 C9 142.31(14) . . . . ?
C10 N1 C1 C2 78.32(18) . . . . ?
C15 N1 C1 C2 -95.74(16) . . . . ?
N1 C1 C2 O1 -32.8(2) . . . . ?
C9 C1 C2 O1 94.23(15) . . . . ?
N1 C1 C2 C3 -153.59(13) . . . . ?
C9 C1 C2 C3 -26.57(14) . . . . ?
O1 C2 C3 C4 -95.26(17) . . . . ?
C1 C2 C3 C4 26.21(17) . . . . ?
C2 C3 C4 C5 164.60(17) . . . . ?
C2 C3 C4 C9 -16.56(19) . . . . ?
C9 C4 C5 C6 0.4(3) . . . . ?
C3 C4 C5 C6 179.19(18) . . . . ?
C4 C5 C6 C7 -0.3(3) . . . . ?
C5 C6 C7 C8 -0.3(3) . . . . ?
C6 C7 C8 C9 0.6(3) . . . . ?
C7 C8 C9 C4 -0.4(2) . . . . ?
C7 C8 C9 C1 -178.26(16) . . . . ?
C5 C4 C9 C8 -0.1(2) . . . . ?
C3 C4 C9 C8 -179.06(15) . . . . ?
C5 C4 C9 C1 178.11(14) . . . . ?
C3 C4 C9 C1 -0.85(17) . . . . ?
N1 C1 C9 C8 -35.0(2) . . . . ?
C2 C1 C9 C8 -164.36(16) . . . . ?
N1 C1 C9 C4 146.98(13) . . . . ?
C2 C1 C9 C4 17.61(15) . . . . ?
C15 N1 C10 O2 153.64(15) . . . . ?
C1 N1 C10 O2 -20.1(2) . . . . ?
C15 N1 C10 C11 -29.7(2) . . . . ?
C1 N1 C10 C11 156.53(14) . . . . ?
C13 N2 C11 C12 0.0(2) . . . . ?
C13 N2 C11 C10 -172.74(16) . . . . ?
O2 C10 C11 C12 -21.9(2) . . . . ?
N1 C10 C11 C12 161.35(16) . . . . ?
O2 C10 C11 N2 149.92(16) . . . . ?
N1 C10 C11 N2 -26.8(3) . . . . ?
C13 N3 C12 C11 -0.3(2) . . . . ?
N2 C11 C12 N3 0.2(2) . . . . ?
C10 C11 C12 N3 173.13(15) . . . . ?
C11 N2 C13 N3 -0.2(2) . . . . ?
C12 N3 C13 N2 0.3(2) . . . . ?
C21 N4 C14 O3 -5.0(3) . . . . ?
C21 N4 C14 C15 173.67(15) . . . . ?
C10 N1 C15 C16 -114.61(15) . . . . ?
C1 N1 C15 C16 59.18(17) . . . . ?
C10 N1 C15 C14 121.94(15) . . . . ?
C1 N1 C15 C14 -64.27(16) . . . . ?
O3 C14 C15 N1 98.16(17) . . . . ?
N4 C14 C15 N1 -80.63(16) . . . . ?
O3 C14 C15 C16 -25.2(2) . . . . ?
N4 C14 C15 C16 156.05(14) . . . . ?
C18 O4 C16 C15 -133.26(12) . . . . ?
C18 O4 C16 C17 -12.90(15) . . . . ?
N1 C15 C16 O4 173.10(11) . . . . ?
C14 C15 C16 O4 -63.96(15) . . . . ?
N1 C15 C16 C17 58.58(16) . . . . ?
C14 C15 C16 C17 -178.48(13) . . . . ?
C18 O5 C17 C16 30.99(15) . . . . ?
O4 C16 C17 O5 -10.87(15) . . . . ?
C15 C16 C17 O5 105.62(14) . . . . ?
C17 O5 C18 O4 -39.64(16) . . . . ?
C17 O5 C18 C20 -155.67(15) . . . . ?
C17 O5 C18 C19 79.42(17) . . . . ?
C16 O4 C18 O5 32.41(15) . . . . ?
C16 O4 C18 C20 148.67(13) . . . . ?
C16 O4 C18 C19 -87.22(15) . . . . ?
C14 N4 C21 C24 -178.52(18) . . . . ?
C14 N4 C21 C23 -58.7(2) . . . . ?
C14 N4 C21 C22 63.7(2) . . . . ?
